data_4105073
loop_
_publ_author_name
'Xiaofang Li'
'Masayoshi Nishiura'
'Lihong Hu'
'Kyouichi Mori'
'Zhaomin Hou'

_publ_section_title
;
 Alternating and Random Copolymerization of Isoprene and Ethylene
 Catalyzed by Cationic Half-Sandwich Scandium Alkyls
;
_journal_name_full 'Journal of the American Chemical Society'
_journal_page_first 13870
_journal_page_last 13882
_journal_paper_doi 10.1021/ja9056213
_journal_volume 131
_journal_year 2009
_chemical_formula_sum 'C17 H35 O Sc Si2'
_chemical_formula_weight 356.59
_chemical_name_common CpSc(CH2SiMe3)2(thf)
_chemical_name_systematic
; 
 ? 
;
_space_group_IT_number 61
_symmetry_cell_setting orthorhombic
_symmetry_space_group_name_Hall '-P 2ac 2ab'
_symmetry_space_group_name_H-M 'P b c a'
_atom_sites_solution_hydrogens geom
_atom_sites_solution_primary direct
_atom_sites_solution_secondary difmap
_audit_creation_method SHELXL-97
_cell_angle_alpha 90.00
_cell_angle_beta 90.00
_cell_angle_gamma 90.00
_cell_formula_units_Z 8
_cell_length_a 10.3296(7)
_cell_length_b 19.3034(12)
_cell_length_c 21.6590(14)
_cell_measurement_temperature 173(2)
_cell_volume 4318.7(5)
_computing_structure_refinement 'SHELXL-97 (Sheldrick, 1997)'
_computing_structure_solution 'SHELXS-97 (Sheldrick, 1990)'
_diffrn_ambient_temperature 173(2)
_diffrn_measured_fraction_theta_full 0.994
_diffrn_measured_fraction_theta_max 0.994
_diffrn_radiation_monochromator graphite
_diffrn_radiation_source 'fine-focus sealed tube'
_diffrn_radiation_type MoK\a
_diffrn_radiation_wavelength 0.71073
_diffrn_reflns_av_R_equivalents 0.0313
_diffrn_reflns_av_sigmaI/netI 0.0277
_diffrn_reflns_limit_h_max 13
_diffrn_reflns_limit_h_min -13
_diffrn_reflns_limit_k_max 25
_diffrn_reflns_limit_k_min -20
_diffrn_reflns_limit_l_max 28
_diffrn_reflns_limit_l_min -25
_diffrn_reflns_number 25243
_diffrn_reflns_theta_full 27.52
_diffrn_reflns_theta_max 27.52
_diffrn_reflns_theta_min 1.88
_exptl_absorpt_coefficient_mu 0.450
_exptl_absorpt_correction_T_max 0.9154
_exptl_absorpt_correction_T_min 0.8063
_exptl_absorpt_correction_type multi-scan
_exptl_absorpt_process_details SADABS
_exptl_crystal_density_diffrn 1.097
_exptl_crystal_F_000 1552
_exptl_crystal_size_max 0.50
_exptl_crystal_size_mid 0.30
_exptl_crystal_size_min 0.20
_refine_diff_density_max 0.572
_refine_diff_density_min -0.353
_refine_diff_density_rms 0.059
_refine_ls_extinction_method none
_refine_ls_goodness_of_fit_ref 1.011
_refine_ls_hydrogen_treatment none
_refine_ls_matrix_type full
_refine_ls_number_parameters 196
_refine_ls_number_reflns 4945
_refine_ls_number_restraints 0
_refine_ls_restrained_S_all 1.011
_refine_ls_R_factor_all 0.0586
_refine_ls_R_factor_gt 0.0433
_refine_ls_shift/su_max 0.001
_refine_ls_shift/su_mean 0.000
_refine_ls_structure_factor_coef Fsqd
_refine_ls_weighting_details 'calc w=1/[\s^2^(Fo^2^)+(0.0808P)^2^+0.0000P] where P=(Fo^2^+2Fc^2^)/3'
_refine_ls_weighting_scheme calc
_refine_ls_wR_factor_gt 0.1172
_refine_ls_wR_factor_ref 0.1241
_reflns_number_gt 3765
_reflns_number_total 4945
_reflns_threshold_expression >2sigma(I)
_cod_data_source_file ja9056213_si_001_1.cif
_cod_data_source_block 1
_cod_database_code 4105073

loop_
_symmetry_equiv_pos_as_xyz
'x, y, z'
'-x+1/2, -y, z+1/2'
'-x, y+1/2, -z+1/2'
'x+1/2, -y+1/2, -z'
'-x, -y, -z'
'x-1/2, y, -z-1/2'
'x, -y-1/2, z-1/2'
'-x-1/2, y-1/2, z'

loop_
_atom_site_label
_atom_site_type_symbol
_atom_site_fract_x
_atom_site_fract_y
_atom_site_fract_z
_atom_site_U_iso_or_equiv
_atom_site_adp_type
_atom_site_occupancy
_atom_site_symmetry_multiplicity
_atom_site_calc_flag
_atom_site_refinement_flags
Sc1 Sc 0.33155(3) 0.033763(17) 0.642149(15) 0.02911(12) Uani 1 1 d .
Si1 Si 0.18103(6) 0.09615(3) 0.50058(2) 0.04121(16) Uani 1 1 d .
Si2 Si 0.39466(6) -0.14970(3) 0.66867(3) 0.03862(16) Uani 1 1 d .
O1 O 0.48900(13) 0.10347(6) 0.62461(6) 0.0363(3) Uani 1 1 d .
C1 C 0.2462(2) 0.02584(10) 0.54833(9) 0.0401(5) Uani 1 1 d .
H1A H 0.3135 0.0034 0.5227 0.048 Uiso 1 1 calc R
H1B H 0.1750 -0.0082 0.5521 0.048 Uiso 1 1 calc R
C2 C 0.2965(3) 0.17082(14) 0.50105(14) 0.0725(8) Uani 1 1 d .
H2A H 0.3096 0.1866 0.5436 0.109 Uiso 1 1 calc R
H2B H 0.2608 0.2088 0.4763 0.109 Uiso 1 1 calc R
H2C H 0.3796 0.1561 0.4835 0.109 Uiso 1 1 calc R
C3 C 0.1559(3) 0.07223(15) 0.41762(11) 0.0643(7) Uani 1 1 d .
H3A H 0.2394 0.0605 0.3988 0.096 Uiso 1 1 calc R
H3B H 0.1173 0.1115 0.3956 0.096 Uiso 1 1 calc R
H3C H 0.0978 0.0322 0.4151 0.096 Uiso 1 1 calc R
C4 C 0.0200(3) 0.12630(15) 0.52881(12) 0.0668(7) Uani 1 1 d .
H4A H -0.0399 0.0870 0.5305 0.100 Uiso 1 1 calc R
H4B H -0.0142 0.1615 0.5006 0.100 Uiso 1 1 calc R
H4C H 0.0294 0.1463 0.5702 0.100 Uiso 1 1 calc R
C5 C 0.4484(2) -0.06202(9) 0.64855(9) 0.0368(4) Uani 1 1 d .
H5A H 0.4909 -0.0667 0.6078 0.044 Uiso 1 1 calc R
H5B H 0.5184 -0.0512 0.6782 0.044 Uiso 1 1 calc R
C6 C 0.2477(3) -0.17172(16) 0.62402(17) 0.0909(11) Uani 1 1 d .
H6A H 0.1811 -0.1365 0.6313 0.136 Uiso 1 1 calc R
H6B H 0.2153 -0.2171 0.6372 0.136 Uiso 1 1 calc R
H6C H 0.2688 -0.1732 0.5799 0.136 Uiso 1 1 calc R
C7 C 0.5197(3) -0.21743(13) 0.65414(17) 0.0834(10) Uani 1 1 d .
H7A H 0.5360 -0.2209 0.6097 0.125 Uiso 1 1 calc R
H7B H 0.4887 -0.2621 0.6697 0.125 Uiso 1 1 calc R
H7C H 0.6001 -0.2048 0.6754 0.125 Uiso 1 1 calc R
C8 C 0.3556(4) -0.15834(14) 0.75218(13) 0.0899(11) Uani 1 1 d .
H8A H 0.4307 -0.1443 0.7768 0.135 Uiso 1 1 calc R
H8B H 0.3338 -0.2067 0.7614 0.135 Uiso 1 1 calc R
H8C H 0.2817 -0.1286 0.7623 0.135 Uiso 1 1 calc R
C9 C 0.1576(2) 0.01089(14) 0.71832(11) 0.0567(6) Uani 1 1 d .
H9 H 0.1175 -0.0334 0.7179 0.068 Uiso 1 1 calc R
C10 C 0.2656(2) 0.02930(11) 0.75298(9) 0.0490(5) Uani 1 1 d .
H10 H 0.3120 -0.0001 0.7803 0.059 Uiso 1 1 calc R
C11 C 0.2936(2) 0.09789(12) 0.74069(10) 0.0477(5) Uani 1 1 d .
H11 H 0.3624 0.1239 0.7583 0.057 Uiso 1 1 calc R
C12 C 0.2033(2) 0.12262(13) 0.69786(11) 0.0527(6) Uani 1 1 d .
H12 H 0.2003 0.1680 0.6811 0.063 Uiso 1 1 calc R
C13 C 0.1181(2) 0.06826(15) 0.68427(11) 0.0591(7) Uani 1 1 d .
H13 H 0.0464 0.0702 0.6568 0.071 Uiso 1 1 calc R
C14 C 0.5847(2) 0.08563(12) 0.57784(14) 0.0629(7) Uani 1 1 d .
H14A H 0.5425 0.0763 0.5377 0.075 Uiso 1 1 calc R
H14B H 0.6346 0.0441 0.5903 0.075 Uiso 1 1 calc R
C15 C 0.6698(4) 0.14681(18) 0.5737(3) 0.144(2) Uani 1 1 d .
H15A H 0.7602 0.1329 0.5826 0.173 Uiso 1 1 calc R
H15B H 0.6668 0.1657 0.5312 0.173 Uiso 1 1 calc R
C16 C 0.6328(4) 0.19619(18) 0.61405(15) 0.0969(12) Uani 1 1 d .
H16A H 0.6000 0.2371 0.5914 0.116 Uiso 1 1 calc R
H16B H 0.7076 0.2108 0.6394 0.116 Uiso 1 1 calc R
C17 C 0.5293(2) 0.16777(12) 0.65445(10) 0.0501(5) Uani 1 1 d .
H17A H 0.5629 0.1586 0.6965 0.060 Uiso 1 1 calc R
H17B H 0.4558 0.2005 0.6575 0.060 Uiso 1 1 calc R

loop_
_atom_site_aniso_label
_atom_site_aniso_U_11
_atom_site_aniso_U_22
_atom_site_aniso_U_33
_atom_site_aniso_U_23
_atom_site_aniso_U_13
_atom_site_aniso_U_12
Sc1 0.0323(2) 0.0324(2) 0.02259(18) 0.00008(13) 0.00285(13) -0.00099(13)
Si1 0.0466(3) 0.0477(3) 0.0294(3) -0.0008(2) -0.0060(2) 0.0095(2)
Si2 0.0466(3) 0.0335(3) 0.0358(3) 0.0021(2) -0.0001(2) -0.0036(2)
O1 0.0355(7) 0.0330(7) 0.0404(7) -0.0013(5) 0.0076(6) -0.0021(5)
C1 0.0477(12) 0.0425(11) 0.0302(9) -0.0021(8) -0.0053(9) 0.0045(9)
C2 0.083(2) 0.0575(15) 0.077(2) 0.0230(14) -0.0276(16) -0.0033(14)
C3 0.0819(19) 0.0779(18) 0.0332(12) 0.0018(12) -0.0105(12) 0.0183(14)
C4 0.0625(16) 0.0861(18) 0.0519(15) -0.0019(14) -0.0018(12) 0.0322(14)
C5 0.0404(11) 0.0342(10) 0.0360(10) 0.0016(8) -0.0026(8) -0.0028(8)
C6 0.096(2) 0.0623(17) 0.114(3) 0.0166(18) -0.049(2) -0.0341(16)
C7 0.080(2) 0.0385(13) 0.131(3) 0.0101(15) 0.0323(19) 0.0041(13)
C8 0.164(4) 0.0556(16) 0.0502(16) 0.0158(13) 0.0253(19) 0.0031(18)
C9 0.0610(16) 0.0673(15) 0.0419(12) -0.0028(11) 0.0249(11) -0.0206(12)
C10 0.0607(14) 0.0599(14) 0.0264(10) 0.0048(9) 0.0116(10) 0.0107(11)
C11 0.0480(12) 0.0630(14) 0.0320(10) -0.0141(10) 0.0094(9) 0.0002(10)
C12 0.0593(15) 0.0557(13) 0.0429(12) 0.0048(10) 0.0223(11) 0.0215(11)
C13 0.0339(12) 0.106(2) 0.0373(12) 0.0007(13) 0.0099(9) 0.0066(13)
C14 0.0574(15) 0.0485(13) 0.0827(19) -0.0032(12) 0.0403(14) 0.0007(11)
C15 0.132(3) 0.080(2) 0.221(5) -0.049(3) 0.134(4) -0.052(2)
C16 0.124(3) 0.100(2) 0.0666(19) -0.0139(18) 0.0303(19) -0.074(2)
C17 0.0549(14) 0.0516(12) 0.0437(12) -0.0060(10) -0.0003(10) -0.0172(10)

loop_
_atom_type_symbol
_atom_type_description
_atom_type_scat_dispersion_real
_atom_type_scat_dispersion_imag
_atom_type_scat_source
C C 0.0033 0.0016 'International Tables Vol C Tables 4.2.6.8 and 6.1.1.4'
H H 0.0000 0.0000 'International Tables Vol C Tables 4.2.6.8 and 6.1.1.4'
O O 0.0106 0.0060 'International Tables Vol C Tables 4.2.6.8 and 6.1.1.4'
Si Si 0.0817 0.0704 'International Tables Vol C Tables 4.2.6.8 and 6.1.1.4'
Sc Sc 0.2519 0.3716 'International Tables Vol C Tables 4.2.6.8 and 6.1.1.4'

loop_
_geom_angle_atom_site_label_1
_geom_angle_atom_site_label_2
_geom_angle_atom_site_label_3
_geom_angle
O1 Sc1 C5 97.00(6)
O1 Sc1 C1 100.49(7)
C5 Sc1 C1 102.49(7)
O1 Sc1 C13 124.85(8)
C5 Sc1 C13 133.40(8)
C1 Sc1 C13 90.12(8)
O1 Sc1 C9 141.20(7)
C5 Sc1 C9 101.82(9)
C1 Sc1 C9 107.99(9)
C13 Sc1 C9 32.61(9)
O1 Sc1 C12 93.30(7)
C5 Sc1 C12 147.01(7)
C1 Sc1 C12 106.30(8)
C13 Sc1 C12 32.82(8)
C9 Sc1 C12 54.00(9)
O1 Sc1 C10 113.50(7)
C5 Sc1 C10 93.43(7)
C1 Sc1 C10 140.29(9)
C13 Sc1 C10 54.01(8)
C9 Sc1 C10 32.47(8)
C12 Sc1 C10 53.87(7)
O1 Sc1 C11 87.68(6)
C5 Sc1 C11 116.50(8)
C1 Sc1 C11 138.92(8)
C13 Sc1 C11 54.03(8)
C9 Sc1 C11 53.56(8)
C12 Sc1 C11 32.65(8)
C10 Sc1 C11 32.10(7)
C1 Si1 C4 111.92(12)
C1 Si1 C2 109.45(11)
C4 Si1 C2 109.05(14)
C1 Si1 C3 114.16(11)
C4 Si1 C3 105.52(12)
C2 Si1 C3 106.46(13)
C5 Si2 C6 109.65(12)
C5 Si2 C8 112.30(11)
C6 Si2 C8 108.04(18)
C5 Si2 C7 113.43(11)
C6 Si2 C7 108.61(16)
C8 Si2 C7 104.56(15)
C14 O1 C17 108.39(16)
C14 O1 Sc1 119.31(12)
C17 O1 Sc1 132.14(12)
Si1 C1 Sc1 127.64(10)
Si2 C5 Sc1 128.41(11)
C10 C9 C13 108.5(2)
C10 C9 Sc1 74.46(12)
C13 C9 Sc1 73.63(12)
C11 C10 C9 108.0(2)
C11 C10 Sc1 74.01(12)
C9 C10 Sc1 73.07(12)
C10 C11 C12 108.4(2)
C10 C11 Sc1 73.89(12)
C12 C11 Sc1 72.98(12)
C11 C12 C13 107.6(2)
C11 C12 Sc1 74.36(12)
C13 C12 Sc1 73.47(13)
C9 C13 C12 107.5(2)
C9 C13 Sc1 73.76(13)
C12 C13 Sc1 73.71(12)
O1 C14 C15 104.9(2)
C16 C15 C14 110.9(2)
C15 C16 C17 108.9(2)
O1 C17 C16 105.0(2)

loop_
_geom_bond_atom_site_label_1
_geom_bond_atom_site_label_2
_geom_bond_distance
Sc1 O1 2.1449(13)
Sc1 C5 2.2121(19)
Sc1 C1 2.2203(19)
Sc1 C13 2.478(2)
Sc1 C9 2.479(2)
Sc1 C12 2.481(2)
Sc1 C10 2.497(2)
Sc1 C11 2.498(2)
Si1 C1 1.834(2)
Si1 C4 1.866(3)
Si1 C2 1.871(3)
Si1 C3 1.873(2)
Si2 C5 1.8337(19)
Si2 C6 1.850(3)
Si2 C8 1.861(3)
Si2 C7 1.864(3)
O1 C14 1.457(2)
O1 C17 1.460(2)
C9 C10 1.391(3)
C9 C13 1.392(4)
C10 C11 1.381(3)
C11 C12 1.400(3)
C12 C13 1.401(4)
C14 C15 1.475(4)
C15 C16 1.349(4)
C16 C17 1.487(3)
